data_7131029
loop_
_publ_author_name
'Deresz, Krystyna A.'
'Kami\'nski, Rados\/law'
'Kutniewska, Sylwia E.'
'Kr\'owczy\'nski, Adam'
'Schaniel, Dominik'
'Jarzembska, Katarzyna N.'

_publ_section_title
;
 An optically reversible room-temperature solid-state cobalt(iii)
 photoswitch based on nitro-to-nitrito linkage isomerism
;
_journal_issue 97
_journal_name_full 'Chemical Communications'
_journal_page_first 13439
_journal_page_last 13442
_journal_paper_doi 10.1039/D2CC05134F
_journal_volume 58
_journal_year 2022
_chemical_formula_moiety 'C7 H19 Co1 N6 O6'
_chemical_formula_sum 'C7 H19 Co N6 O6'
_chemical_formula_weight 342.21
_space_group_IT_number 29
_space_group_name_Hall 'P 2c -2ac'
_space_group_name_H-M_alt 'P c a 21'
_symmetry_cell_setting orthorhombic
_symmetry_Int_Tables_number 29
_symmetry_space_group_name_Hall 'P 2c -2ac'
_symmetry_space_group_name_H-M 'P c a 21'
_audit_update_record
;
2022-05-09 deposited with the CCDC.	2022-10-27 downloaded from the CCDC.
;
_cell_angle_alpha 90
_cell_angle_beta 90
_cell_angle_gamma 90
_cell_formula_units_Z 4
_cell_length_a 12.7442(6)
_cell_length_b 10.7342(5)
_cell_length_c 9.7366(4)
_cell_measurement_reflns_used 3788
_cell_measurement_temperature 100
_cell_measurement_theta_max 75.810
_cell_measurement_theta_min 4.08
_cell_volume 1331.96(10)
_diffrn_ambient_temperature 100
_diffrn_detector 'CCD plate'
_diffrn_measured_fraction_theta_full 0.99
_diffrn_measured_fraction_theta_max 0.99
_diffrn_measurement_device 'four-circle diffractometer'
_diffrn_measurement_device_type 'SuperNova, Single source at offset/far, Atlas'
_diffrn_measurement_method '\w scans'
_diffrn_radiation_monochromator mirror
_diffrn_radiation_probe x-ray
_diffrn_radiation_source 'X-ray tube'
_diffrn_radiation_type 'Cu K\a'
_diffrn_radiation_wavelength 1.54184
_diffrn_reflns_av_R_equivalents 0.0521
_diffrn_reflns_av_unetI/netI 0.0502
_diffrn_reflns_limit_h_max 16
_diffrn_reflns_limit_h_min -15
_diffrn_reflns_limit_k_max 13
_diffrn_reflns_limit_k_min -13
_diffrn_reflns_limit_l_max 12
_diffrn_reflns_limit_l_min -11
_diffrn_reflns_number 8689
_diffrn_reflns_theta_full 75.81
_diffrn_reflns_theta_max 75.81
_diffrn_reflns_theta_min 4.12
_exptl_absorpt_coefficient_mu 10.482
_exptl_absorpt_correction_T_max 0.550
_exptl_absorpt_correction_T_min 0.197
_exptl_absorpt_correction_type gaussian
_exptl_absorpt_process_details
;
CrysAlisPro 1.171.41.76a (Rigaku Oxford Diffraction, 2020)
Numerical absorption correction based on gaussian integration over
a multifaceted crystal model
Empirical absorption correction using spherical harmonics,
implemented in SCALE3 ABSPACK scaling algorithm.
;
_exptl_crystal_colour orange
_exptl_crystal_density_diffrn 1.7065
_exptl_crystal_description block
_exptl_crystal_F_000 712
_exptl_crystal_size_max 0.184
_exptl_crystal_size_mid 0.147
_exptl_crystal_size_min 0.057
_refine_diff_density_max 1.01
_refine_diff_density_min -0.58
_refine_ls_abs_structure_details '  1196 of Friedel pairs used in the refinement'
_refine_ls_abs_structure_Flack 0.383(6)
_refine_ls_extinction_method none
_refine_ls_goodness_of_fit_gt 2.36
_refine_ls_goodness_of_fit_ref 2.25
_refine_ls_hydrogen_treatment constr
_refine_ls_number_constraints 87
_refine_ls_number_parameters 189
_refine_ls_number_reflns 2652
_refine_ls_number_restraints 0
_refine_ls_R_factor_all 0.0776
_refine_ls_R_factor_gt 0.0690
_refine_ls_shift/su_max 0.0449
_refine_ls_shift/su_mean 0.0050
_refine_ls_structure_factor_coef Fsqd
_refine_ls_weighting_details w=1/(\s^2^(I)+0.0004I^2^)
_refine_ls_weighting_scheme sigma
_refine_ls_wR_factor_gt 0.1529
_refine_ls_wR_factor_ref 0.1581
_reflns_number_gt 2273
_reflns_number_total 2771
_reflns_threshold_expression I>3\s(I)
_cod_data_source_file d2cc05134f2.cif
_cod_data_source_block Co1_100K_dark
_cod_depositor_comments
;
The following automatic conversions were performed:

data item '_diffrn_radiation_probe' value 'X-ray' was changed to
'x-ray' in accordance with the
/home/data/users/saulius/crontab/automatic-downloads/rss-feeds/RSC/lib/dictionaries/cif_core.dic
dictionary named 'cif_core.dic' version 2.4.2 last updated on
2011-04-26.

Automatic conversion script
Id: cif_fix_values 7556 2019-12-06 15:28:31Z antanas 
;
_cod_original_formula_sum 'C7 H19 Co1 N6 O6'
_cod_database_code 7131029

loop_
_space_group_symop_id
_space_group_symop_operation_xyz
1 x,y,z
2 -x,-y,z+1/2
3 x+1/2,-y,z
4 -x+1/2,y,z+1/2

loop_
_atom_site_label
_atom_site_type_symbol
_atom_site_fract_x
_atom_site_fract_y
_atom_site_fract_z
_atom_site_adp_type
_atom_site_U_iso_or_equiv
_atom_site_site_symmetry_multiplicity
_atom_site_occupancy
_atom_site_calc_flag
_atom_site_refinement_flags
_atom_site_disorder_assembly
_atom_site_disorder_group
Co1 Co 0.42131(8) 0.28168(10) 0.5057(3) Uani 0.0267(2) 4 1 d . . .
N1 N 0.4481(5) 0.4601(5) 0.4697(7) Uani 0.0371(19) 4 1 d . . .
O1 O 0.4778(5) 0.5319(5) 0.5618(6) Uani 0.0489(19) 4 1 d . . .
O2 O 0.4238(5) 0.5061(5) 0.3579(7) Uani 0.0498(19) 4 1 d . . .
N2 N 0.2758(5) 0.3365(6) 0.5271(7) Uani 0.0359(18) 4 1 d . . .
O3 O 0.2533(5) 0.4078(6) 0.6227(6) Uani 0.0444(17) 4 1 d . . .
O4 O 0.2075(4) 0.3021(7) 0.4459(7) Uani 0.056(2) 4 1 d . . .
N3a N 0.3702(7) 0.1146(8) 0.5478(8) Uani 0.038(3) 4 0.889(18) d . . .
O5a O 0.3044(5) 0.1019(5) 0.6446(6) Uani 0.044(2) 4 0.889(18) d . . .
O6a O 0.3963(5) 0.0256(5) 0.4773(7) Uani 0.046(2) 4 0.889(18) d . . .
O6b O 0.395(5) 0.112(7) 0.498(7) Uiso 0.044(16) 4 0.111(18) d . . .
N3b N 0.321(5) 0.036(6) 0.577(6) Uiso 0.044(16) 4 0.111(18) d . . .
O5b O 0.3044(5) 0.1019(5) 0.6446(6) Uiso 0.044(16) 4 0.111(18) d . . .
N4 N 0.4428(5) 0.3114(6) 0.7043(7) Uani 0.0320(17) 4 1 d . . .
C1 C 0.4967(6) 0.2244(7) 0.7957(8) Uani 0.039(2) 4 1 d . . .
C2 C 0.6069(7) 0.2007(8) 0.7472(9) Uani 0.043(3) 4 1 d . . .
C3 C 0.6143(6) 0.1482(8) 0.6033(9) Uani 0.041(2) 4 1 d . . .
N5 N 0.5797(5) 0.2312(5) 0.4906(10) Uani 0.0391(18) 4 1 d . . .
C4 C 0.6042(7) 0.1532(8) 0.3611(9) Uani 0.044(3) 4 1 d . . .
C5 C 0.5634(8) 0.2062(8) 0.2277(9) Uani 0.049(3) 4 1 d . . .
C6 C 0.4491(7) 0.1842(8) 0.2119(8) Uani 0.046(3) 4 1 d . . .
N6 N 0.3876(6) 0.2597(6) 0.3091(7) Uani 0.040(2) 4 1 d . . .
C7 C 0.6502(6) 0.3419(7) 0.4863(11) Uani 0.050(3) 4 1 d . . .
H1a H 0.45878 0.147204 0.798667 Uiso 0.0462 4 1 d . . .
H1b H 0.498385 0.25822 0.886971 Uiso 0.0462 4 1 d . . .
H2a H 0.646744 0.276504 0.752568 Uiso 0.0522 4 1 d . . .
H2b H 0.641571 0.145591 0.810221 Uiso 0.0522 4 1 d . . .
H3a H 0.684803 0.120874 0.586143 Uiso 0.0486 4 1 d . . .
H3b H 0.576238 0.071122 0.598718 Uiso 0.0486 4 1 d . . .
H4a H 0.678563 0.14053 0.354268 Uiso 0.0522 4 1 d . . .
H4b H 0.577788 0.070163 0.373109 Uiso 0.0522 4 1 d . . .
H5a H 0.577249 0.294034 0.224642 Uiso 0.0585 4 1 d . . .
H5b H 0.600165 0.168754 0.152207 Uiso 0.0585 4 1 d . . .
H6a H 0.434189 0.097573 0.226412 Uiso 0.0547 4 1 d . . .
H6b H 0.428336 0.203902 0.119654 Uiso 0.0547 4 1 d . . .
H7a H 0.628299 0.401106 0.554434 Uiso 0.0599 4 1 d . . .
H7b H 0.720978 0.316306 0.504756 Uiso 0.0599 4 1 d . . .
H7c H 0.646702 0.379571 0.397018 Uiso 0.0599 4 1 d . . .
H8a H 0.467601 0.386066 0.716561 Uiso 0.0481 4 1 d . . .
H8b H 0.383778 0.334353 0.741479 Uiso 0.0481 4 1 d . . .
H9a H 0.321344 0.242104 0.300175 Uiso 0.0605 4 1 d . . .
H9b H 0.374051 0.331912 0.272522 Uiso 0.0605 4 1 d . . .

loop_
_atom_site_aniso_label
_atom_site_aniso_type_symbol
_atom_site_aniso_U_11
_atom_site_aniso_U_22
_atom_site_aniso_U_33
_atom_site_aniso_U_12
_atom_site_aniso_U_13
_atom_site_aniso_U_23
Co1 Co 0.0336(4) 0.0264(5) 0.0202(4) -0.0009(4) -0.0007(5) 0.0003(5)
N1 N 0.051(4) 0.025(3) 0.035(3) -0.004(3) 0.008(3) 0.003(2)
O1 O 0.079(4) 0.030(3) 0.038(3) -0.003(3) 0.003(3) 0.001(2)
O2 O 0.078(4) 0.033(3) 0.038(3) -0.005(3) 0.002(3) 0.014(2)
N2 N 0.039(3) 0.041(3) 0.027(3) 0.001(3) -0.001(2) 0.010(2)
O3 O 0.049(3) 0.048(3) 0.036(3) 0.008(3) 0.008(2) 0.004(2)
O4 O 0.040(3) 0.095(5) 0.033(3) -0.004(3) -0.004(2) 0.009(3)
N3a N 0.044(5) 0.038(5) 0.032(4) 0.001(4) -0.012(3) 0.007(4)
O5a O 0.057(4) 0.042(4) 0.033(3) -0.018(3) -0.005(3) 0.008(3)
O6a O 0.073(4) 0.022(3) 0.043(4) 0.001(3) -0.002(3) -0.006(3)
N4 N 0.036(3) 0.029(3) 0.031(3) 0.001(3) 0.001(2) 0.002(2)
C1 C 0.050(4) 0.040(4) 0.025(3) -0.007(4) -0.010(3) 0.005(3)
C2 C 0.048(4) 0.036(5) 0.047(4) 0.001(4) -0.015(4) 0.004(3)
C3 C 0.039(4) 0.036(5) 0.046(4) 0.000(4) -0.007(3) 0.003(3)
N5 N 0.035(2) 0.031(3) 0.051(4) 0.005(3) 0.000(3) -0.006(3)
C4 C 0.044(4) 0.045(5) 0.041(4) 0.008(4) 0.006(4) -0.010(4)
C5 C 0.064(6) 0.042(5) 0.040(4) 0.004(5) 0.013(4) -0.004(4)
C6 C 0.074(6) 0.038(4) 0.025(3) 0.007(4) 0.001(4) -0.003(3)
N6 N 0.048(4) 0.044(4) 0.028(3) 0.002(3) -0.001(3) 0.000(3)
C7 C 0.042(4) 0.042(4) 0.066(6) -0.009(4) 0.006(4) -0.010(5)

loop_
_atom_type_symbol
_atom_type_scat_dispersion_real
_atom_type_scat_dispersion_imag
_atom_type_scat_source
_atom_type_scat_Cromer_Mann_a1
_atom_type_scat_Cromer_Mann_b1
_atom_type_scat_Cromer_Mann_a2
_atom_type_scat_Cromer_Mann_b2
_atom_type_scat_Cromer_Mann_a3
_atom_type_scat_Cromer_Mann_b3
_atom_type_scat_Cromer_Mann_a4
_atom_type_scat_Cromer_Mann_b4
_atom_type_scat_Cromer_Mann_c
C 0.0181 0.0091 'International Tables Vol C tables 4.2.6.8 and 6.1.1.4' 2.31 20.843901 1.02 10.2075 1.5886 0.5687 0.865 51.651199 0.2156
H 0.0000 0.0000 'International Tables Vol C tables 4.2.6.8 and 6.1.1.4' 0.493002 10.5109 0.322912 26.1257 0.140191 3.14236 0.04081 57.799702 0.003038
Co -2.3653 3.6143 'International Tables Vol C tables 4.2.6.8 and 6.1.1.4' 12.2841 4.2791 7.3409 0.2784 4.0034 13.5359 2.3488 71.169197 1.0118
N 0.0311 0.0180 'International Tables Vol C tables 4.2.6.8 and 6.1.1.4' 12.2126 0.0057 3.1322 9.8933 2.0125 28.997499 1.1663 0.5826 -11.529
O 0.0492 0.0322 'International Tables Vol C tables 4.2.6.8 and 6.1.1.4' 3.0485 13.2771 2.2868 5.7011 1.5463 0.3239 0.867 32.908901 0.2508

loop_
_geom_angle_atom_site_label_1
_geom_angle_atom_site_label_2
_geom_angle_atom_site_label_3
_geom_angle_site_symmetry_1
_geom_angle_site_symmetry_2
_geom_angle_site_symmetry_3
_geom_angle
_geom_angle_publ_flag
N1 Co1 N2 . . . 83.8(3) ?
N1 Co1 N3a . . . 170.2(3) ?
N1 Co1 O6b . . . 167(2) ?
N1 Co1 N4 . . . 89.6(3) ?
N1 Co1 N6 . . . 88.9(3) ?
N2 Co1 N3a . . . 86.4(3) ?
N2 Co1 O6b . . . 97(2) ?
N2 Co1 N4 . . . 88.8(3) ?
N2 Co1 N6 . . . 86.2(3) ?
N3a Co1 O6b . . . 17(2) ?
N3a Co1 N4 . . . 89.4(3) ?
N3a Co1 N6 . . . 91.2(3) ?
O6b Co1 N4 . . . 103(2) ?
O6b Co1 N6 . . . 79(2) ?
N4 Co1 N6 . . . 174.9(3) ?
Co1 N1 O1 . . . 121.7(5) ?
Co1 N1 O2 . . . 120.0(5) ?
O1 N1 O2 . . . 117.7(6) ?
Co1 N2 O3 . . . 119.0(5) ?
Co1 N2 O4 . . . 120.7(5) ?
O3 N2 O4 . . . 120.2(7) ?
Co1 N3a O6a . . . 120.6(6) ?
Co1 N3a O6b . . . 72(7) ?
Co1 N3a N3b . . . 164(3) ?
O6a N3a O6b . . . 49(7) ?
O6a N3a N3b . . . 72(3) ?
O6b N3a N3b . . . 120(8) ?
N3a O6a O6b . . . 27(4) ?
Co1 O6b N3a . . . 91(8) ?
Co1 O6b O6a . . . 165(6) ?
N3a O6b O6a . . . 104(9) ?
N3a N3b O5a . . . 75(4) ?
Co1 N4 C1 . . . 123.9(5) ?
Co1 N4 H8a . . . 109.44 ?
Co1 N4 H8b . . . 109.42 ?
C1 N4 H8a . . . 109.54 ?
C1 N4 H8b . . . 109.5 ?
H8a N4 H8b . . . 89.78 ?
N4 C1 C2 . . . 110.9(6) ?
N4 C1 H1a . . . 109.47 ?
N4 C1 H1b . . . 109.42 ?
C2 C1 H1a . . . 109.5 ?
C2 C1 H1b . . . 109.5 ?
H1a C1 H1b . . . 108.05 ?
C1 C2 C3 . . . 114.3(7) ?
C1 C2 H2a . . . 109.48 ?
C1 C2 H2b . . . 109.48 ?
C3 C2 H2a . . . 109.45 ?
C3 C2 H2b . . . 109.49 ?
H2a C2 H2b . . . 104.12 ?
C2 C3 N5 . . . 116.2(7) ?
C2 C3 H3a . . . 109.47 ?
C2 C3 H3b . . . 109.42 ?
N5 C3 H3a . . . 109.56 ?
N5 C3 H3b . . . 109.54 ?
H3a C3 H3b . . . 101.63 ?
C3 N5 C4 . . . 102.6(6) ?
C3 N5 C7 . . . 109.0(7) ?
C4 N5 C7 . . . 106.4(7) ?
N5 C4 C5 . . . 115.4(7) ?
N5 C4 H4a . . . 109.41 ?
N5 C4 H4b . . . 109.38 ?
C5 C4 H4a . . . 109.5 ?
C5 C4 H4b . . . 109.5 ?
H4a C4 H4b . . . 102.89 ?
C4 C5 C6 . . . 111.5(7) ?
C4 C5 H5a . . . 109.48 ?
C4 C5 H5b . . . 109.44 ?
C6 C5 H5a . . . 109.49 ?
C6 C5 H5b . . . 109.46 ?
H5a C5 H5b . . . 107.33 ?
C5 C6 N6 . . . 111.6(7) ?
C5 C6 H6a . . . 109.48 ?
C5 C6 H6b . . . 109.43 ?
N6 C6 H6a . . . 109.48 ?
N6 C6 H6b . . . 109.48 ?
H6a C6 H6b . . . 107.26 ?
Co1 N6 C6 . . . 125.0(5) ?
Co1 N6 H9a . . . 109.5 ?
Co1 N6 H9b . . . 109.46 ?
C6 N6 H9a . . . 109.46 ?
C6 N6 H9b . . . 109.44 ?
H9a N6 H9b . . . 87.7 ?
N5 C7 H7a . . . 109.21 ?
N5 C7 H7b . . . 109.38 ?
N5 C7 H7c . . . 109.77 ?
H7a C7 H7b . . . 109.25 ?
H7a C7 H7c . . . 109.53 ?
H7b C7 H7c . . . 109.68 ?

loop_
_geom_bond_atom_site_label_1
_geom_bond_atom_site_label_2
_geom_bond_site_symmetry_1
_geom_bond_site_symmetry_2
_geom_bond_distance
_geom_bond_publ_flag
Co1 N1 . . 1.977(6) ?
Co1 N2 . . 1.957(6) ?
Co1 N3a . . 1.952(9) ?
Co1 O6b . . 1.85(7) ?
Co1 N4 . . 1.979(7) ?
Co1 N6 . . 1.976(7) ?
N1 O1 . . 1.242(8) ?
N1 O2 . . 1.235(9) ?
N2 O3 . . 1.239(9) ?
N2 O4 . . 1.233(9) ?
N3a O6a . . 1.223(10) ?
N3a O6b . . 0.58(7) ?
N3a N3b . . 1.09(6) ?
O5a N3b . . 0.99(6) ?
O6a O6b . . 0.95(8) ?
N4 C1 . . 1.461(10) ?
N4 H8a . . 0.8698 ?
N4 H8b . . 0.8704 ?
C1 C2 . . 1.503(12) ?
C1 H1a . . 0.9597 ?
C1 H1b . . 0.9602 ?
C2 C3 . . 1.513(12) ?
C2 H2a . . 0.9606 ?
C2 H2b . . 0.96 ?
C3 N5 . . 1.478(12) ?
C3 H3a . . 0.9598 ?
C3 H3b . . 0.9601 ?
N5 C4 . . 1.549(12) ?
N5 C7 . . 1.491(10) ?
C4 C5 . . 1.510(13) ?
C4 H4a . . 0.9597 ?
C4 H4b . . 0.9599 ?
C5 C6 . . 1.484(13) ?
C5 H5a . . 0.9597 ?
C5 H5b . . 0.9599 ?
C6 N6 . . 1.472(11) ?
C6 H6a . . 0.9596 ?
C6 H6b . . 0.9599 ?
N6 H9a . . 0.8696 ?
N6 H9b . . 0.8703 ?
C7 H7a . . 0.9622 ?
C7 H7b . . 0.9604 ?
C7 H7c . . 0.9571 ?
